data_1507050
loop_
_publ_author_name
'Lu, Chong-Dao'
'Chen, Zhi-Yong'
'Liu, Hui'
'Hu, Wen-Hao'
'Mi, Ai-Qiao'

_publ_section_title
;
 Highly chemoselective 2,4,5-triaryl-1,3-dioxolane formation from
 intermolecular 1,3-dipolar addition of carbonyl ylide with aryl
 aldehydes.
;
_journal_issue 18
_journal_name_full 'Organic letters'
_journal_page_first 3071
_journal_page_last 3074
_journal_paper_doi 10.1021/ol0489494
_journal_volume 6
_journal_year 2004
_chemical_formula_sum 'C24 H20 N2 O9'
_chemical_formula_weight 480.42
_chemical_name_systematic
; 
 ? 
;
_space_group_IT_number 14
_symmetry_cell_setting monoclinic
_symmetry_space_group_name_Hall '-P 2ybc'
_symmetry_space_group_name_H-M 'P 1 21/c 1'
_atom_sites_solution_hydrogens geom
_atom_sites_solution_primary direct
_atom_sites_solution_secondary difmap
_audit_creation_method SHELXL-97
_cell_angle_alpha 90.00
_cell_angle_beta 96.47(2)
_cell_angle_gamma 90.00
_cell_formula_units_Z 4
_cell_length_a 10.471(2)
_cell_length_b 9.614(2)
_cell_length_c 22.286(5)
_cell_measurement_reflns_used 39
_cell_measurement_temperature 302(2)
_cell_measurement_theta_max 11.83
_cell_measurement_theta_min 2.53
_cell_volume 2229.2(8)
_computing_cell_refinement 'Siemens XSCANS'
_computing_data_collection 'Siemens XSCANS'
_computing_data_reduction 'Siemens SHELXTL'
_computing_molecular_graphics 'Siemens SHELXTL'
_computing_publication_material 'Siemens SHELXTL'
_computing_structure_refinement 'SHELXL-97 (Sheldrick, 1997)'
_computing_structure_solution 'SHELXS-97 (Sheldrick, 1990)'
_diffrn_ambient_temperature 302(2)
_diffrn_measured_fraction_theta_full 1.000
_diffrn_measured_fraction_theta_max 1.000
_diffrn_measurement_device_type 'Siemens P4'
_diffrn_measurement_method '\w scans'
_diffrn_radiation_monochromator graphite
_diffrn_radiation_source 'normal-focus sealed tube'
_diffrn_radiation_type MoK\a
_diffrn_radiation_wavelength 0.71073
_diffrn_reflns_av_R_equivalents 0.0119
_diffrn_reflns_av_sigmaI/netI 0.0419
_diffrn_reflns_limit_h_max 12
_diffrn_reflns_limit_h_min 0
_diffrn_reflns_limit_k_max 11
_diffrn_reflns_limit_k_min 0
_diffrn_reflns_limit_l_max 26
_diffrn_reflns_limit_l_min -26
_diffrn_reflns_number 4729
_diffrn_reflns_theta_full 25.25
_diffrn_reflns_theta_max 25.25
_diffrn_reflns_theta_min 1.84
_diffrn_standards_decay_% 4.86
_diffrn_standards_interval_count 97
_diffrn_standards_number 3
_exptl_absorpt_coefficient_mu 0.111
_exptl_absorpt_correction_type none
_exptl_crystal_density_diffrn 1.431
_exptl_crystal_density_method 'not measured'
_exptl_crystal_F_000 1000
_exptl_crystal_size_max 0.52
_exptl_crystal_size_mid 0.44
_exptl_crystal_size_min 0.38
_refine_diff_density_max 0.144
_refine_diff_density_min -0.136
_refine_diff_density_rms 0.031
_refine_ls_extinction_coef 0.0126(8)
_refine_ls_extinction_expression Fc^*^=kFc[1+0.001xFc^2^\l^3^/sin(2\q)]^-1/4^
_refine_ls_extinction_method SHELXL
_refine_ls_goodness_of_fit_ref 0.930
_refine_ls_hydrogen_treatment constr
_refine_ls_matrix_type full
_refine_ls_number_parameters 318
_refine_ls_number_reflns 4049
_refine_ls_number_restraints 0
_refine_ls_restrained_S_all 0.930
_refine_ls_R_factor_all 0.0626
_refine_ls_R_factor_gt 0.0365
_refine_ls_shift/su_max 0.000
_refine_ls_shift/su_mean 0.000
_refine_ls_structure_factor_coef Fsqd
_refine_ls_weighting_details 'calc w=1/[\s^2^(Fo^2^)+(0.0442P)^2^+0.0000P] where P=(Fo^2^+2Fc^2^)/3'
_refine_ls_weighting_scheme calc
_refine_ls_wR_factor_gt 0.0836
_refine_ls_wR_factor_ref 0.0892
_reflns_number_gt 2561
_reflns_number_total 4049
_reflns_threshold_expression >2sigma(I)
_cod_data_source_file ol0489494si20040606_121001.cif
_cod_data_source_block y1767
_cod_depositor_comments
;
The following automatic conversions were performed:

'_symmetry_cell_setting' value 'Monoclinic' changed to 'monoclinic'
according to /home/saulius/struct/CIF-dictionaries/cif_core.dic
dictionary named 'cif_core.dic' version 2.4.1 from 2010-06-29.

Automatic conversion script
Id: cif_fix_values 1715 2011-07-08 13:25:40Z adriana 
;
_cod_original_sg_symbol_H-M P2(1)/c
_cod_database_code 1507050

loop_
_symmetry_equiv_pos_as_xyz
'x, y, z'
'-x, y+1/2, -z+1/2'
'-x, -y, -z'
'x, -y-1/2, z-1/2'

loop_
_atom_site_label
_atom_site_type_symbol
_atom_site_fract_x
_atom_site_fract_y
_atom_site_fract_z
_atom_site_U_iso_or_equiv
_atom_site_adp_type
_atom_site_occupancy
_atom_site_symmetry_multiplicity
_atom_site_calc_flag
_atom_site_refinement_flags
O1 O 0.24555(11) 0.13897(12) 0.07084(5) 0.0437(3) Uani 1 1 d .
O2 O 0.11260(11) 0.28337(11) 0.11261(5) 0.0426(3) Uani 1 1 d .
O3 O 0.47443(14) -0.36339(16) 0.26613(7) 0.0766(5) Uani 1 1 d .
O4 O 0.31043(15) -0.49559(15) 0.24292(6) 0.0712(4) Uani 1 1 d .
O5 O 0.00285(13) -0.35384(14) 0.07185(6) 0.0612(4) Uani 1 1 d .
O6 O -0.05657(12) -0.14022(14) 0.08174(6) 0.0596(4) Uani 1 1 d .
O7 O -0.15913(12) 0.16089(16) 0.13554(6) 0.0659(4) Uani 1 1 d .
O8 O -0.10681(12) 0.16042(16) 0.04193(6) 0.0652(4) Uani 1 1 d .
O9 O 0.56767(14) 0.69344(16) 0.08682(7) 0.0747(5) Uani 1 1 d .
N1 N 0.37054(16) -0.38889(18) 0.23742(7) 0.0517(4) Uani 1 1 d .
N2 N 0.02257(14) -0.23548(17) 0.08966(6) 0.0455(4) Uani 1 1 d .
C1 C 0.14516(16) 0.04962(17) 0.08568(7) 0.0382(4) Uani 1 1 d .
H1 H 0.0927 0.0185 0.0489 0.046 Uiso 1 1 calc R
C2 C 0.06376(16) 0.14830(17) 0.12411(7) 0.0368(4) Uani 1 1 d .
C3 C 0.18989(17) 0.27261(18) 0.06372(7) 0.0408(4) Uani 1 1 d .
H3 H 0.1360 0.2793 0.0249 0.049 Uiso 1 1 calc R
C4 C 0.20486(15) -0.07319(18) 0.12022(7) 0.0357(4) Uani 1 1 d .
C5 C 0.32405(16) -0.05609(18) 0.15387(8) 0.0429(5) Uani 1 1 d .
H5 H 0.3678 0.0274 0.1510 0.051 Uiso 1 1 calc R
C6 C 0.37925(17) -0.15852(19) 0.19127(8) 0.0455(5) Uani 1 1 d .
H6 H 0.4584 -0.1440 0.2138 0.055 Uiso 1 1 calc R
C7 C 0.31550(16) -0.28277(18) 0.19476(7) 0.0397(4) Uani 1 1 d .
C8 C 0.20060(16) -0.30946(18) 0.16038(7) 0.0405(4) Uani 1 1 d .
H8 H 0.1602 -0.3954 0.1617 0.049 Uiso 1 1 calc R
C9 C 0.14767(15) -0.20315(18) 0.12382(7) 0.0370(4) Uani 1 1 d .
C10 C 0.08655(15) 0.12097(17) 0.19162(7) 0.0362(4) Uani 1 1 d .
C11 C 0.17827(17) 0.1981(2) 0.22660(8) 0.0473(5) Uani 1 1 d .
H11 H 0.2199 0.2707 0.2093 0.057 Uiso 1 1 calc R
C12 C 0.20855(19) 0.1676(2) 0.28759(9) 0.0590(6) Uani 1 1 d .
H12 H 0.2696 0.2207 0.3109 0.071 Uiso 1 1 calc R
C13 C 0.14913(19) 0.0601(2) 0.31329(9) 0.0605(6) Uani 1 1 d .
H13 H 0.1706 0.0392 0.3539 0.073 Uiso 1 1 calc R
C14 C 0.05765(19) -0.0171(2) 0.27916(9) 0.0568(5) Uani 1 1 d .
H14 H 0.0168 -0.0898 0.2968 0.068 Uiso 1 1 calc R
C15 C 0.02603(17) 0.01297(19) 0.21860(8) 0.0454(5) Uani 1 1 d .
H15 H -0.0363 -0.0396 0.1958 0.054 Uiso 1 1 calc R
C16 C -0.07694(17) 0.15371(19) 0.09566(9) 0.0438(5) Uani 1 1 d .
C17 C -0.29223(19) 0.1771(3) 0.11162(12) 0.1074(11) Uani 1 1 d .
H17A H -0.3445 0.1814 0.1443 0.129 Uiso 0.50 1 calc PR
H17B H -0.3184 0.0992 0.0862 0.129 Uiso 0.50 1 calc PR
H17C H -0.3024 0.2613 0.0885 0.129 Uiso 0.50 1 calc PR
H17D H -0.2990 0.1799 0.0683 0.129 Uiso 0.50 1 calc PR
H17E H -0.3251 0.2621 0.1265 0.129 Uiso 0.50 1 calc PR
H17F H -0.3411 0.1000 0.1242 0.129 Uiso 0.50 1 calc PR
C18 C 0.29014(16) 0.38392(18) 0.06876(7) 0.0397(4) Uani 1 1 d .
C19 C 0.39608(17) 0.37844(19) 0.11201(8) 0.0466(5) Uani 1 1 d .
H19 H 0.4061 0.3031 0.1383 0.056 Uiso 1 1 calc R
C20 C 0.48618(18) 0.4824(2) 0.11668(8) 0.0510(5) Uani 1 1 d .
H20 H 0.5569 0.4767 0.1459 0.061 Uiso 1 1 calc R
C21 C 0.47262(18) 0.5959(2) 0.07821(9) 0.0512(5) Uani 1 1 d .
C22 C 0.36654(19) 0.6042(2) 0.03581(8) 0.0553(5) Uani 1 1 d .
H22 H 0.3551 0.6813 0.0106 0.066 Uiso 1 1 calc R
C23 C 0.27684(18) 0.49783(19) 0.03080(8) 0.0493(5) Uani 1 1 d .
H23 H 0.2065 0.5032 0.0014 0.059 Uiso 1 1 calc R
C24 C 0.5627(2) 0.8088(2) 0.04675(11) 0.0900(8) Uani 1 1 d .
H24A H 0.5547 0.7760 0.0058 0.108 Uiso 1 1 calc R
H24B H 0.6400 0.8625 0.0547 0.108 Uiso 1 1 calc R
H24C H 0.4899 0.8659 0.0527 0.108 Uiso 1 1 calc R

loop_
_atom_site_aniso_label
_atom_site_aniso_U_11
_atom_site_aniso_U_22
_atom_site_aniso_U_33
_atom_site_aniso_U_23
_atom_site_aniso_U_13
_atom_site_aniso_U_12
O1 0.0452(7) 0.0403(7) 0.0469(7) 0.0014(6) 0.0112(6) 0.0006(6)
O2 0.0458(7) 0.0377(7) 0.0450(7) 0.0028(6) 0.0086(6) 0.0011(6)
O3 0.0633(10) 0.0727(11) 0.0852(11) 0.0135(9) -0.0300(9) 0.0040(9)
O4 0.0873(11) 0.0472(9) 0.0746(10) 0.0155(8) -0.0103(9) -0.0084(9)
O5 0.0691(9) 0.0471(9) 0.0625(9) -0.0065(7) -0.0146(7) -0.0147(7)
O6 0.0419(8) 0.0620(9) 0.0713(10) -0.0030(8) -0.0090(7) 0.0037(7)
O7 0.0375(7) 0.1058(12) 0.0544(8) 0.0130(8) 0.0055(7) 0.0167(8)
O8 0.0507(8) 0.0948(12) 0.0472(8) 0.0034(8) -0.0075(7) 0.0116(8)
O9 0.0768(10) 0.0711(11) 0.0772(11) -0.0017(8) 0.0134(9) -0.0320(9)
N1 0.0585(11) 0.0455(11) 0.0485(10) -0.0013(8) -0.0047(8) 0.0100(9)
N2 0.0436(9) 0.0490(10) 0.0421(9) -0.0009(8) -0.0032(7) -0.0057(8)
C1 0.0381(10) 0.0402(10) 0.0352(9) -0.0010(8) -0.0002(8) -0.0007(8)
C2 0.0357(9) 0.0344(10) 0.0393(10) 0.0014(8) 0.0010(8) -0.0011(8)
C3 0.0458(11) 0.0416(11) 0.0341(10) 0.0044(8) 0.0012(8) 0.0036(9)
C4 0.0351(9) 0.0370(10) 0.0349(9) -0.0055(8) 0.0034(8) 0.0012(8)
C5 0.0403(10) 0.0346(10) 0.0523(11) -0.0036(9) -0.0010(9) -0.0018(9)
C6 0.0381(10) 0.0441(12) 0.0515(11) -0.0050(9) -0.0076(9) 0.0023(9)
C7 0.0413(10) 0.0376(10) 0.0388(10) -0.0022(8) -0.0013(8) 0.0062(9)
C8 0.0439(11) 0.0364(10) 0.0405(10) -0.0043(8) 0.0011(9) -0.0026(9)
C9 0.0330(9) 0.0411(10) 0.0357(10) -0.0069(8) -0.0016(8) -0.0008(8)
C10 0.0340(9) 0.0376(10) 0.0368(9) -0.0022(8) 0.0038(8) 0.0046(8)
C11 0.0478(11) 0.0495(12) 0.0435(11) -0.0043(9) -0.0002(9) -0.0026(10)
C12 0.0564(13) 0.0738(15) 0.0438(12) -0.0109(11) -0.0068(10) -0.0007(12)
C13 0.0620(14) 0.0807(16) 0.0383(11) 0.0082(11) 0.0030(10) 0.0131(13)
C14 0.0571(13) 0.0650(14) 0.0491(12) 0.0140(11) 0.0090(10) 0.0013(11)
C15 0.0435(10) 0.0472(12) 0.0454(11) 0.0005(9) 0.0049(9) -0.0001(9)
C16 0.0415(11) 0.0444(11) 0.0450(11) 0.0037(9) 0.0024(9) 0.0034(9)
C17 0.0403(13) 0.191(3) 0.0911(19) 0.039(2) 0.0074(13) 0.0260(17)
C18 0.0428(10) 0.0410(11) 0.0352(10) 0.0031(8) 0.0038(8) 0.0011(9)
C19 0.0479(11) 0.0444(11) 0.0464(11) 0.0083(9) 0.0008(9) 0.0054(10)
C20 0.0442(11) 0.0554(13) 0.0518(12) -0.0027(10) -0.0015(9) -0.0010(10)
C21 0.0540(12) 0.0522(12) 0.0493(12) -0.0051(10) 0.0144(10) -0.0111(11)
C22 0.0716(14) 0.0488(12) 0.0459(12) 0.0112(10) 0.0080(10) -0.0074(11)
C23 0.0533(12) 0.0531(12) 0.0400(10) 0.0070(9) -0.0012(9) -0.0012(10)
C24 0.108(2) 0.0686(17) 0.0991(19) -0.0001(15) 0.0388(16) -0.0347(16)

loop_
_atom_type_symbol
_atom_type_description
_atom_type_scat_dispersion_real
_atom_type_scat_dispersion_imag
_atom_type_scat_source
C C 0.0033 0.0016 'International Tables Vol C Tables 4.2.6.8 and 6.1.1.4'
H H 0.0000 0.0000 'International Tables Vol C Tables 4.2.6.8 and 6.1.1.4'
N N 0.0061 0.0033 'International Tables Vol C Tables 4.2.6.8 and 6.1.1.4'
O O 0.0106 0.0060 'International Tables Vol C Tables 4.2.6.8 and 6.1.1.4'

loop_
_geom_angle_atom_site_label_1
_geom_angle_atom_site_label_2
_geom_angle_atom_site_label_3
_geom_angle
C3 O1 C1 105.58(12)
C2 O2 C3 108.36(12)
C16 O7 C17 115.91(16)
C21 O9 C24 118.25(18)
O4 N1 O3 123.77(16)
O4 N1 C7 118.79(16)
O3 N1 C7 117.44(17)
O5 N2 O6 124.15(15)
O5 N2 C9 118.37(16)
O6 N2 C9 117.47(15)
O1 C1 C4 108.46(13)
O1 C1 C2 102.69(13)
C4 C1 C2 114.18(13)
O1 C1 H1 110.4
C4 C1 H1 110.4
C2 C1 H1 110.4
O2 C2 C10 108.37(13)
O2 C2 C16 103.94(13)
C10 C2 C16 116.76(14)
O2 C2 C1 102.79(12)
C10 C2 C1 113.36(13)
C16 C2 C1 110.20(13)
O1 C3 O2 103.98(12)
O1 C3 C18 111.44(14)
O2 C3 C18 110.09(14)
O1 C3 H3 110.4
O2 C3 H3 110.4
C18 C3 H3 110.4
C5 C4 C9 116.14(15)
C5 C4 C1 118.57(16)
C9 C4 C1 125.22(14)
C6 C5 C4 122.17(17)
C6 C5 H5 118.9
C4 C5 H5 118.9
C5 C6 C7 118.88(16)
C5 C6 H6 120.6
C7 C6 H6 120.6
C6 C7 C8 122.02(16)
C6 C7 N1 118.88(16)
C8 C7 N1 119.09(17)
C7 C8 C9 117.22(16)
C7 C8 H8 121.4
C9 C8 H8 121.4
C8 C9 C4 123.42(15)
C8 C9 N2 115.01(15)
C4 C9 N2 121.55(15)
C11 C10 C15 118.61(16)
C11 C10 C2 119.16(15)
C15 C10 C2 122.00(15)
C10 C11 C12 120.33(18)
C10 C11 H11 119.8
C12 C11 H11 119.8
C13 C12 C11 120.33(19)
C13 C12 H12 119.8
C11 C12 H12 119.8
C12 C13 C14 119.97(18)
C12 C13 H13 120.0
C14 C13 H13 120.0
C13 C14 C15 120.22(19)
C13 C14 H14 119.9
C15 C14 H14 119.9
C14 C15 C10 120.53(18)
C14 C15 H15 119.7
C10 C15 H15 119.7
O8 C16 O7 123.78(17)
O8 C16 C2 122.75(17)
O7 C16 C2 113.28(15)
O7 C17 H17A 109.5
O7 C17 H17B 109.5
H17A C17 H17B 109.5
O7 C17 H17C 109.5
H17A C17 H17C 109.5
H17B C17 H17C 109.5
O7 C17 H17D 109.5
H17A C17 H17D 141.1
H17B C17 H17D 56.3
H17C C17 H17D 56.3
O7 C17 H17E 109.5
H17A C17 H17E 56.3
H17B C17 H17E 141.1
H17C C17 H17E 56.3
H17D C17 H17E 109.5
O7 C17 H17F 109.5
H17A C17 H17F 56.3
H17B C17 H17F 56.3
H17C C17 H17F 141.1
H17D C17 H17F 109.5
H17E C17 H17F 109.5
C23 C18 C19 118.28(17)
C23 C18 C3 120.02(15)
C19 C18 C3 121.69(16)
C20 C19 C18 121.02(17)
C20 C19 H19 119.5
C18 C19 H19 119.5
C19 C20 C21 120.39(17)
C19 C20 H20 119.8
C21 C20 H20 119.8
O9 C21 C22 125.10(19)
O9 C21 C20 115.60(18)
C22 C21 C20 119.29(18)
C21 C22 C23 119.96(18)
C21 C22 H22 120.0
C23 C22 H22 120.0
C18 C23 C22 121.04(17)
C18 C23 H23 119.5
C22 C23 H23 119.5
O9 C24 H24A 109.5
O9 C24 H24B 109.5
H24A C24 H24B 109.5
O9 C24 H24C 109.5
H24A C24 H24C 109.5
H24B C24 H24C 109.5

loop_
_geom_bond_atom_site_label_1
_geom_bond_atom_site_label_2
_geom_bond_distance
O1 C3 1.412(2)
O1 C1 1.4250(19)
O2 C2 1.4293(19)
O2 C3 1.4323(19)
O3 N1 1.2232(19)
O4 N1 1.2169(19)
O5 N2 1.2152(18)
O6 N2 1.2344(18)
O7 C16 1.307(2)
O7 C17 1.443(2)
O8 C16 1.205(2)
O9 C21 1.365(2)
O9 C24 1.421(3)
N1 C7 1.467(2)
N2 C9 1.472(2)
C1 C4 1.506(2)
C1 C2 1.589(2)
C1 H1 0.9800
C2 C10 1.520(2)
C2 C16 1.538(2)
C3 C18 1.494(2)
C3 H3 0.9800
C4 C5 1.391(2)
C4 C9 1.392(2)
C5 C6 1.375(2)
C5 H5 0.9300
C6 C7 1.375(2)
C6 H6 0.9300
C7 C8 1.376(2)
C8 C9 1.383(2)
C8 H8 0.9300
C10 C11 1.382(2)
C10 C15 1.388(2)
C11 C12 1.392(3)
C11 H11 0.9300
C12 C13 1.365(3)
C12 H12 0.9300
C13 C14 1.372(3)
C13 H13 0.9300
C14 C15 1.383(2)
C14 H14 0.9300
C15 H15 0.9300
C17 H17A 0.9600
C17 H17B 0.9600
C17 H17C 0.9600
C17 H17D 0.9600
C17 H17E 0.9600
C17 H17F 0.9600
C18 C23 1.381(2)
C18 C19 1.386(2)
C19 C20 1.370(2)
C19 H19 0.9300
C20 C21 1.385(3)
C20 H20 0.9300
C21 C22 1.377(3)
C22 C23 1.385(2)
C22 H22 0.9300
C23 H23 0.9300
C24 H24A 0.9600
C24 H24B 0.9600
C24 H24C 0.9600

loop_
_geom_torsion_atom_site_label_1
_geom_torsion_atom_site_label_2
_geom_torsion_atom_site_label_3
_geom_torsion_atom_site_label_4
_geom_torsion
C3 O1 C1 C4 -154.94(13)
C3 O1 C1 C2 -33.76(15)
C3 O2 C2 C10 131.97(13)
C3 O2 C2 C16 -103.19(14)
C3 O2 C2 C1 11.72(15)
O1 C1 C2 O2 13.23(15)
C4 C1 C2 O2 130.42(14)
O1 C1 C2 C10 -103.52(15)
C4 C1 C2 C10 13.7(2)
O1 C1 C2 C16 123.52(14)
C4 C1 C2 C16 -119.29(15)
C1 O1 C3 O2 42.17(15)
C1 O1 C3 C18 160.73(13)
C2 O2 C3 O1 -33.13(16)
C2 O2 C3 C18 -152.61(13)
O1 C1 C4 C5 27.7(2)
C2 C1 C4 C5 -86.14(19)
O1 C1 C4 C9 -155.55(15)
C2 C1 C4 C9 90.6(2)
C9 C4 C5 C6 -3.6(3)
C1 C4 C5 C6 173.48(16)
C4 C5 C6 C7 1.1(3)
C5 C6 C7 C8 2.4(3)
C5 C6 C7 N1 -176.30(16)
O4 N1 C7 C6 175.90(17)
O3 N1 C7 C6 -3.1(3)
O4 N1 C7 C8 -2.8(3)
O3 N1 C7 C8 178.12(16)
C6 C7 C8 C9 -3.0(3)
N1 C7 C8 C9 175.65(15)
C7 C8 C9 C4 0.3(3)
C7 C8 C9 N2 -177.92(15)
C5 C4 C9 C8 2.9(2)
C1 C4 C9 C8 -173.96(16)
C5 C4 C9 N2 -179.00(15)
C1 C4 C9 N2 4.2(3)
O5 N2 C9 C8 -34.4(2)
O6 N2 C9 C8 144.58(16)
O5 N2 C9 C4 147.38(16)
O6 N2 C9 C4 -33.7(2)
O2 C2 C10 C11 -19.8(2)
C16 C2 C10 C11 -136.69(17)
C1 C2 C10 C11 93.59(18)
O2 C2 C10 C15 165.78(15)
C16 C2 C10 C15 48.9(2)
C1 C2 C10 C15 -80.80(19)
C15 C10 C11 C12 -0.1(3)
C2 C10 C11 C12 -174.71(16)
C10 C11 C12 C13 0.8(3)
C11 C12 C13 C14 -1.0(3)
C12 C13 C14 C15 0.5(3)
C13 C14 C15 C10 0.2(3)
C11 C10 C15 C14 -0.4(3)
C2 C10 C15 C14 174.05(16)
C17 O7 C16 O8 0.3(3)
C17 O7 C16 C2 175.40(19)
O2 C2 C16 O8 68.5(2)
C10 C2 C16 O8 -172.23(17)
C1 C2 C16 O8 -41.0(2)
O2 C2 C16 O7 -106.62(16)
C10 C2 C16 O7 12.6(2)
C1 C2 C16 O7 143.84(15)
O1 C3 C18 C23 140.19(16)
O2 C3 C18 C23 -104.98(18)
O1 C3 C18 C19 -41.6(2)
O2 C3 C18 C19 73.3(2)
C23 C18 C19 C20 -0.7(3)
C3 C18 C19 C20 -178.98(16)
C18 C19 C20 C21 0.3(3)
C24 O9 C21 C22 -4.4(3)
C24 O9 C21 C20 176.82(18)
C19 C20 C21 O9 179.89(16)
C19 C20 C21 C22 1.0(3)
O9 C21 C22 C23 179.30(17)
C20 C21 C22 C23 -1.9(3)
C19 C18 C23 C22 -0.2(3)
C3 C18 C23 C22 178.07(16)
C21 C22 C23 C18 1.6(3)
